data_7042021
loop_
_publ_author_name
'Gardiner, Michael G.'
'McGuinness, David S.'
'Vanston, Catriona R.'

_publ_section_title
;
 Chelated bis(NHC) complexes of saturated (imidazolin-2-ylidene) NHC
 ligands: structural authentication and facile ligand fragmentation.
;
_journal_issue 9
_journal_name_full 'Dalton transactions (Cambridge, England : 2003)'
_journal_page_first 3051
_journal_page_last 3058
_journal_paper_doi 10.1039/c7dt00327g
_journal_volume 46
_journal_year 2017
_chemical_formula_moiety 'C25 H33 I3 N4 Pd, C2 H3 N'
_chemical_formula_sum 'C27 H36 I3 N5 Pd'
_chemical_formula_weight 917.71
_chemical_name_systematic
;
 ? 
;
_space_group_crystal_system monoclinic
_space_group_IT_number 14
_space_group_name_Hall '-P 2ybc'
_space_group_name_H-M_alt 'P 1 21/c 1'
_symmetry_space_group_name_Hall '-P 2ybc'
_symmetry_space_group_name_H-M 'P 1 21/c 1'
_atom_sites_solution_hydrogens geom
_atom_sites_solution_primary direct
_atom_sites_solution_secondary difmap
_audit_creation_date 2016-03-24
_audit_creation_method
;
Olex2 1.2
(compiled 2016.02.19 svn.r3266 for OlexSys, GUI svn.r5155)
;
_audit_update_record
;
2016-07-15 deposited with the CCDC.
2017-02-10 downloaded from the CCDC.
;
_cell_angle_alpha 90.00
_cell_angle_beta 110.83(1)
_cell_angle_gamma 90.00
_cell_formula_units_Z 4
_cell_length_a 10.721(2)
_cell_length_b 20.800(2)
_cell_length_c 15.020(2)
_cell_measurement_reflns_used 17151
_cell_measurement_temperature 173(2)
_cell_measurement_theta_max 25.29
_cell_measurement_theta_min 1.75
_cell_volume 3130.5(8)
_computing_cell_refinement XDS
_computing_data_collection BLU-ICE
_computing_data_reduction XDS
_computing_molecular_graphics 'Olex2 (Dolomanov et al., 2009)'
_computing_publication_material 'Olex2 (Dolomanov et al., 2009)'
_computing_structure_refinement 'ShelXL (Sheldrick, 2015)'
_computing_structure_solution 'ShelXT (Sheldrick, 2015)'
_diffrn_ambient_temperature 173.15
_diffrn_detector_area_resol_mean 'ADSC Q210'
_diffrn_measured_fraction_theta_full 0.997
_diffrn_measured_fraction_theta_max 0.997
_diffrn_measurement_device_type '3-BM1 Australian Synchrotron'
_diffrn_measurement_method Rotation
_diffrn_radiation_monochromator Si<111>
_diffrn_radiation_type Synchrotron
_diffrn_radiation_wavelength 0.71070
_diffrn_reflns_av_R_equivalents 0.0944
_diffrn_reflns_av_unetI/netI 0.0472
_diffrn_reflns_limit_h_max 12
_diffrn_reflns_limit_h_min -12
_diffrn_reflns_limit_k_max 24
_diffrn_reflns_limit_k_min -24
_diffrn_reflns_limit_l_max 18
_diffrn_reflns_limit_l_min -18
_diffrn_reflns_number 40418
_diffrn_reflns_theta_full 25.29
_diffrn_reflns_theta_max 25.29
_diffrn_reflns_theta_min 1.75
_diffrn_source 'Synchrotron BM'
_exptl_absorpt_coefficient_mu 3.575
_exptl_absorpt_correction_type none
_exptl_crystal_colour red
_exptl_crystal_colour_primary red
_exptl_crystal_density_diffrn 1.947
_exptl_crystal_density_method 'not measured'
_exptl_crystal_description block
_exptl_crystal_F_000 1752
_exptl_crystal_size_max 0.01
_exptl_crystal_size_mid 0.01
_exptl_crystal_size_min 0.005
_refine_diff_density_max 2.063
_refine_diff_density_min -1.311
_refine_diff_density_rms 0.155
_refine_ls_extinction_method none
_refine_ls_goodness_of_fit_ref 1.021
_refine_ls_hydrogen_treatment constr
_refine_ls_matrix_type full
_refine_ls_number_parameters 332
_refine_ls_number_reflns 5657
_refine_ls_number_restraints 0
_refine_ls_restrained_S_all 1.021
_refine_ls_R_factor_all 0.0918
_refine_ls_R_factor_gt 0.0557
_refine_ls_shift/su_max 0.004
_refine_ls_shift/su_mean 0.000
_refine_ls_structure_factor_coef Fsqd
_refine_ls_weighting_details 'calc w=1/[\s^2^(Fo^2^)+(0.0624P)^2^+21.2125P] where P=(Fo^2^+2Fc^2^)/3'
_refine_ls_weighting_scheme calc
_refine_ls_wR_factor_gt 0.1254
_refine_ls_wR_factor_ref 0.1425
_reflns_number_gt 3851
_reflns_number_total 5657
_reflns_threshold_expression >2sigma(I)
_cod_data_source_file c7dt00327g1.cif
_cod_data_source_block as59cv36
_cod_depositor_comments 'Adding full bibliography for 7042016--7042022.cif.'
_cod_original_cell_volume 3130.5(11)
_cod_database_code 7042021
_olex2_refinement_description
;
1. Fixed Uiso
 At 1.2 times of:
  All C(H) groups, All C(H,H) groups
 At 1.5 times of:
  All C(H,H,H) groups
2.a Secondary CH2 refined with riding coordinates:
 C2(H2A,H2B), C3(H3A,H3B), C13(H13A,H13B), C15(H15A,H15B), C16(H16A,H16B)
2.b Aromatic/amide H refined with riding coordinates:
 C6(H6), C8(H8), C14(H14), C19(H19), C21(H21)
2.c Idealised Me refined as rotating group:
 C10(H10A,H10B,H10C), C11(H11A,H11B,H11C), C12(H12A,H12B,H12C), C23(H23A,H23B,
 H23C), C24(H24A,H24B,H24C), C25(H25A,H25B,H25C), C27(H27A,H27B,H27C)
;
_olex2_submission_special_instructions 'No special instructions were received'

loop_
_space_group_symop_id
_space_group_symop_operation_xyz
1 'x, y, z'
2 '-x, y+1/2, -z+1/2'
3 '-x, -y, -z'
4 'x, -y-1/2, z-1/2'

loop_
_atom_site_label
_atom_site_type_symbol
_atom_site_fract_x
_atom_site_fract_y
_atom_site_fract_z
_atom_site_U_iso_or_equiv
_atom_site_adp_type
_atom_site_occupancy
_atom_site_calc_flag
_atom_site_disorder_assembly
_atom_site_disorder_group
_atom_site_refinement_flags_posn
I1 I 0.34079(8) 0.40063(4) 0.33091(5) 0.0591(2) Uani 1 d . . .
I2 I 0.52824(8) 0.17696(3) 0.47401(5) 0.0537(2) Uani 1 d . . .
I3 I 0.21462(8) 0.27056(4) 0.45221(5) 0.0652(2) Uani 1 d . . .
Pd1 Pd 0.43339(8) 0.29028(4) 0.41094(5) 0.0434(2) Uani 1 d . . .
N1 N 0.5779(8) 0.2897(4) 0.2791(5) 0.0427(19) Uani 1 d . . .
N2 N 0.7131(8) 0.3211(4) 0.4180(5) 0.0423(19) Uani 1 d . . .
N3 N 0.4504(8) 0.1987(4) 0.1983(5) 0.0446(19) Uani 1 d . . .
N4 N 0.3750(8) 0.1002(4) 0.2018(6) 0.0450(19) Uani 1 d . . .
C1 C 0.5887(10) 0.3007(4) 0.3699(7) 0.044(2) Uani 1 d . . .
C2 C 0.7041(12) 0.3006(6) 0.2637(8) 0.063(3) Uani 1 d . . .
H2A H 0.6915 0.3305 0.2100 0.075 Uiso 1 calc . . R
H2B H 0.7415 0.2597 0.2506 0.075 Uiso 1 calc . . R
C3 C 0.7924(11) 0.3293(6) 0.3557(7) 0.058(3) Uani 1 d . . .
H3A H 0.8785 0.3062 0.3814 0.069 Uiso 1 calc . . R
H3B H 0.8099 0.3753 0.3478 0.069 Uiso 1 calc . . R
C4 C 0.7704(10) 0.3343(5) 0.5184(6) 0.042(2) Uani 1 d . . .
C5 C 0.8570(12) 0.2893(5) 0.5759(8) 0.060(3) Uani 1 d . . .
C6 C 0.9169(13) 0.3037(7) 0.6748(8) 0.074(4) Uani 1 d . . .
H6 H 0.9734 0.2728 0.7166 0.088 Uiso 1 calc . . R
C7 C 0.8943(12) 0.3614(6) 0.7106(7) 0.063(3) Uani 1 d . . .
C8 C 0.8125(11) 0.4072(6) 0.6494(7) 0.055(3) Uani 1 d . . .
H8 H 0.7970 0.4472 0.6743 0.067 Uiso 1 calc . . R
C9 C 0.7531(10) 0.3948(5) 0.5517(7) 0.044(2) Uani 1 d . . .
C10 C 0.8932(13) 0.2274(6) 0.5385(9) 0.069(3) Uani 1 d . . .
H10A H 0.8157 0.2115 0.4858 0.104 Uiso 1 calc . . GR
H10B H 0.9205 0.1954 0.5896 0.104 Uiso 1 calc . . GR
H10C H 0.9670 0.2353 0.5159 0.104 Uiso 1 calc . . GR
C11 C 0.9595(17) 0.3777(8) 0.8156(9) 0.097(5) Uani 1 d . . .
H11A H 0.9954 0.3384 0.8517 0.146 Uiso 1 calc . . GR
H11B H 0.8930 0.3967 0.8387 0.146 Uiso 1 calc . . GR
H11C H 1.0321 0.4084 0.8243 0.146 Uiso 1 calc . . GR
C12 C 0.6810(11) 0.4483(5) 0.4893(8) 0.053(3) Uani 1 d . . .
H12A H 0.6093 0.4309 0.4339 0.080 Uiso 1 calc . . GR
H12B H 0.7434 0.4727 0.4679 0.080 Uiso 1 calc . . GR
H12C H 0.6428 0.4768 0.5249 0.080 Uiso 1 calc . . GR
C13 C 0.4588(11) 0.2669(5) 0.2061(7) 0.049(2) Uani 1 d . . .
H13A H 0.3804 0.2831 0.2194 0.059 Uiso 1 calc . . R
H13B H 0.4547 0.2850 0.1441 0.059 Uiso 1 calc . . R
C14 C 0.3669(10) 0.1610(5) 0.2213(6) 0.046(2) Uani 1 d . . .
H14 H 0.3065 0.1768 0.2495 0.056 Uiso 1 calc . . R
C15 C 0.5382(11) 0.1576(5) 0.1647(7) 0.052(3) Uani 1 d . . .
H15A H 0.6296 0.1555 0.2127 0.062 Uiso 1 calc . . R
H15B H 0.5426 0.1739 0.1039 0.062 Uiso 1 calc . . R
C16 C 0.4708(10) 0.0923(5) 0.1512(8) 0.051(3) Uani 1 d . . .
H16A H 0.4238 0.0826 0.0828 0.061 Uiso 1 calc . . R
H16B H 0.5360 0.0577 0.1802 0.061 Uiso 1 calc . . R
C17 C 0.2946(10) 0.0506(5) 0.2206(7) 0.044(2) Uani 1 d . . .
C18 C 0.1614(10) 0.0434(5) 0.1598(8) 0.050(3) Uani 1 d . . .
C19 C 0.0865(11) -0.0040(6) 0.1846(8) 0.057(3) Uani 1 d . . .
H19 H -0.0036 -0.0107 0.1442 0.069 Uiso 1 calc . . R
C20 C 0.1373(12) -0.0406(5) 0.2636(9) 0.060(3) Uani 1 d . . .
C21 C 0.2715(12) -0.0343(5) 0.3184(8) 0.058(3) Uani 1 d . . .
H21 H 0.3082 -0.0611 0.3727 0.069 Uiso 1 calc . . R
C22 C 0.3528(10) 0.0091(5) 0.2976(7) 0.048(2) Uani 1 d . . .
C23 C 0.1040(12) 0.0848(6) 0.0734(8) 0.064(3) Uani 1 d . . .
H23A H 0.0716 0.1251 0.0912 0.097 Uiso 1 calc . . GR
H23B H 0.0298 0.0622 0.0259 0.097 Uiso 1 calc . . GR
H23C H 0.1731 0.0942 0.0467 0.097 Uiso 1 calc . . GR
C24 C 0.0503(14) -0.0901(7) 0.2874(11) 0.087(5) Uani 1 d . . .
H24A H -0.0078 -0.0686 0.3159 0.131 Uiso 1 calc . . GR
H24B H 0.1069 -0.1214 0.3326 0.131 Uiso 1 calc . . GR
H24C H -0.0046 -0.1123 0.2290 0.131 Uiso 1 calc . . GR
C25 C 0.5006(11) 0.0114(6) 0.3562(8) 0.061(3) Uani 1 d . . .
H25A H 0.5499 -0.0134 0.3239 0.092 Uiso 1 calc . . GR
H25B H 0.5163 -0.0072 0.4192 0.092 Uiso 1 calc . . GR
H25C H 0.5312 0.0561 0.3632 0.092 Uiso 1 calc . . GR
N5 N 0.8368(18) 0.0401(10) 0.467(2) 0.185(11) Uani 1 d A 1 .
C26 C 0.8313(15) -0.0157(13) 0.4683(11) 0.102(6) Uani 1 d . . .
C27 C 0.8159(17) -0.0850(8) 0.4582(11) 0.098(5) Uani 1 d A . .
H27A H 0.7743 -0.0961 0.3906 0.147 Uiso 1 calc . . GR
H27B H 0.7594 -0.1002 0.4927 0.147 Uiso 1 calc . . GR
H27C H 0.9038 -0.1056 0.4845 0.147 Uiso 1 calc . . GR

loop_
_atom_site_aniso_label
_atom_site_aniso_U_11
_atom_site_aniso_U_22
_atom_site_aniso_U_33
_atom_site_aniso_U_23
_atom_site_aniso_U_13
_atom_site_aniso_U_12
I1 0.0630(5) 0.0461(4) 0.0608(4) -0.0007(3) 0.0129(4) 0.0080(3)
I2 0.0793(5) 0.0447(4) 0.0378(3) 0.0038(3) 0.0216(3) 0.0045(3)
I3 0.0564(5) 0.0896(6) 0.0490(4) 0.0019(4) 0.0181(3) -0.0016(4)
Pd1 0.0539(5) 0.0421(4) 0.0325(4) -0.0039(3) 0.0133(3) -0.0002(4)
N1 0.057(5) 0.044(5) 0.026(4) -0.004(3) 0.013(4) -0.004(4)
N2 0.049(5) 0.044(5) 0.034(4) -0.003(4) 0.015(4) -0.008(4)
N3 0.053(5) 0.045(5) 0.037(4) -0.007(4) 0.019(4) -0.002(4)
N4 0.046(5) 0.044(5) 0.045(5) -0.010(4) 0.017(4) 0.001(4)
C1 0.064(7) 0.029(5) 0.037(5) 0.005(4) 0.015(5) -0.003(4)
C2 0.077(8) 0.074(8) 0.046(6) -0.019(6) 0.032(6) -0.023(7)
C3 0.061(7) 0.068(8) 0.046(6) -0.006(5) 0.021(5) -0.008(6)
C4 0.055(6) 0.038(5) 0.030(5) 0.000(4) 0.012(4) -0.011(4)
C5 0.069(8) 0.051(7) 0.057(7) 0.009(5) 0.020(6) -0.006(6)
C6 0.080(9) 0.086(10) 0.038(6) 0.020(6) 0.001(6) -0.017(7)
C7 0.077(8) 0.074(8) 0.032(5) -0.006(5) 0.012(6) -0.023(7)
C8 0.069(7) 0.058(7) 0.037(5) -0.003(5) 0.016(5) -0.010(6)
C9 0.044(5) 0.054(6) 0.035(5) 0.005(4) 0.014(4) -0.010(5)
C10 0.077(8) 0.058(7) 0.073(8) 0.003(6) 0.026(7) -0.002(6)
C11 0.124(13) 0.097(11) 0.047(7) 0.007(7) 0.001(8) -0.008(10)
C12 0.062(7) 0.035(5) 0.058(6) -0.008(5) 0.015(5) -0.007(5)
C13 0.063(7) 0.049(6) 0.034(5) -0.001(4) 0.015(5) 0.003(5)
C14 0.052(6) 0.057(7) 0.032(5) -0.003(4) 0.016(5) 0.008(5)
C15 0.057(6) 0.055(6) 0.044(6) -0.017(5) 0.019(5) -0.002(5)
C16 0.044(6) 0.057(7) 0.058(6) -0.015(5) 0.024(5) -0.003(5)
C17 0.042(5) 0.045(6) 0.047(6) 0.002(5) 0.019(5) 0.003(4)
C18 0.038(6) 0.051(6) 0.056(6) 0.005(5) 0.010(5) 0.006(5)
C19 0.043(6) 0.065(7) 0.066(7) -0.002(6) 0.022(5) -0.002(5)
C20 0.063(8) 0.041(6) 0.078(8) 0.010(6) 0.030(7) 0.007(5)
C21 0.069(8) 0.052(7) 0.049(6) 0.005(5) 0.016(6) 0.009(6)
C22 0.047(6) 0.050(6) 0.045(5) -0.003(5) 0.016(5) 0.005(5)
C23 0.055(7) 0.062(8) 0.066(7) 0.006(6) 0.009(6) 0.004(6)
C24 0.071(9) 0.080(10) 0.119(12) 0.029(9) 0.043(9) -0.008(7)
C25 0.060(7) 0.055(7) 0.062(7) -0.007(6) 0.013(6) 0.008(6)
N5 0.097(13) 0.119(15) 0.34(3) 0.013(19) 0.086(16) 0.008(12)
C26 0.062(9) 0.18(2) 0.065(9) 0.027(12) 0.019(7) 0.011(12)
C27 0.103(12) 0.088(12) 0.085(10) 0.021(9) 0.011(9) 0.011(9)

loop_
_atom_type_symbol
_atom_type_description
_atom_type_scat_dispersion_real
_atom_type_scat_dispersion_imag
_atom_type_scat_source
C C 0.0033 0.0016 'International Tables Vol C Tables 4.2.6.8 and 6.1.1.4'
H H 0.0000 0.0000 'International Tables Vol C Tables 4.2.6.8 and 6.1.1.4'
I I -0.4742 1.8119 'International Tables Vol C Tables 4.2.6.8 and 6.1.1.4'
N N 0.0061 0.0033 'International Tables Vol C Tables 4.2.6.8 and 6.1.1.4'
Pd Pd -0.9988 1.0072 'International Tables Vol C Tables 4.2.6.8 and 6.1.1.4'

loop_
_geom_angle_atom_site_label_1
_geom_angle_atom_site_label_2
_geom_angle_atom_site_label_3
_geom_angle
I1 Pd1 I3 91.17(4)
I2 Pd1 I1 174.05(4)
I2 Pd1 I3 92.19(4)
C1 Pd1 I1 89.1(3)
C1 Pd1 I2 87.1(3)
C1 Pd1 I3 175.1(3)
C1 N1 C2 112.3(8)
C1 N1 C13 124.3(8)
C13 N1 C2 123.3(8)
C1 N2 C3 112.4(8)
C1 N2 C4 126.7(8)
C4 N2 C3 120.9(8)
C13 N3 C15 124.9(9)
C14 N3 C13 126.6(9)
C14 N3 C15 108.5(8)
C14 N4 C16 109.5(8)
C14 N4 C17 124.0(8)
C17 N4 C16 126.4(8)
N1 C1 Pd1 121.1(7)
N2 C1 Pd1 130.8(7)
N2 C1 N1 108.1(8)
N1 C2 C3 103.5(8)
N2 C3 C2 102.7(8)
C5 C4 N2 117.8(9)
C5 C4 C9 122.3(9)
C9 C4 N2 119.2(8)
C4 C5 C6 117.5(11)
C4 C5 C10 123.3(10)
C6 C5 C10 119.2(11)
C7 C6 C5 121.1(12)
C6 C7 C8 119.7(10)
C6 C7 C11 121.5(12)
C8 C7 C11 118.8(12)
C7 C8 C9 120.7(11)
C4 C9 C8 118.3(9)
C4 C9 C12 123.9(9)
C8 C9 C12 117.7(10)
N3 C13 N1 113.9(8)
N4 C14 N3 114.1(9)
N3 C15 C16 103.4(8)
N4 C16 C15 102.4(8)
C18 C17 N4 119.4(9)
C22 C17 N4 119.0(9)
C22 C17 C18 121.6(9)
C17 C18 C19 116.6(10)
C17 C18 C23 120.9(10)
C19 C18 C23 122.5(10)
C20 C19 C18 122.6(10)
C19 C20 C21 118.6(11)
C19 C20 C24 120.0(11)
C21 C20 C24 121.3(11)
C22 C21 C20 122.6(10)
C17 C22 C25 121.8(10)
C21 C22 C17 117.6(10)
C21 C22 C25 120.6(10)
N5 C26 C27 173(2)

loop_
_geom_bond_atom_site_label_1
_geom_bond_atom_site_label_2
_geom_bond_distance
I1 Pd1 2.6173(12)
I2 Pd1 2.6081(11)
I3 Pd1 2.6622(12)
Pd1 C1 1.982(10)
N1 C1 1.348(11)
N1 C2 1.469(14)
N1 C13 1.435(12)
N2 C1 1.340(12)
N2 C3 1.481(13)
N2 C4 1.439(11)
N3 C13 1.424(13)
N3 C14 1.324(13)
N3 C15 1.486(13)
N4 C14 1.308(12)
N4 C16 1.488(12)
N4 C17 1.435(12)
C2 C3 1.494(14)
C4 C5 1.385(15)
C4 C9 1.390(14)
C5 C6 1.424(16)
C5 C10 1.508(17)
C6 C7 1.373(18)
C7 C8 1.395(16)
C7 C11 1.519(15)
C8 C9 1.400(13)
C9 C12 1.483(14)
C15 C16 1.518(14)
C17 C18 1.403(14)
C17 C22 1.400(14)
C18 C19 1.404(15)
C18 C23 1.495(15)
C19 C20 1.350(16)
C20 C21 1.386(16)
C20 C24 1.516(16)
C21 C22 1.366(15)
C22 C25 1.515(14)
N5 C26 1.16(3)
C26 C27 1.45(3)
